data_4500562
loop_
_publ_author_name
'Carri\'on, M. Carmen'
'Ortiz, Isabel M.'
'Jal\'on, F\'elix A.'
'Manzano, Blanca R.'
'Rodr\'iguez, Ana M.'
'Elguero, Jos\'e'

_publ_section_title
;
 Ag(I) and Cu(I) [2 \\times 2] Chiral Grids Containing Pyrimidine Ligands
 with Camphor Moieties. Arene Encapsulation
;
_journal_issue 5
_journal_name_full 'Crystal Growth &amp; Design'
_journal_page_first 1766
_journal_paper_doi 10.1021/cg101709q
_journal_volume 11
_journal_year 2011
_chemical_absolute_configuration syn
_chemical_formula_moiety 'C104 H128 Cu4 N24, 2(C7 H8), 2(C6 H6), 4(B F4)'
_chemical_formula_sum 'C130 H156 B4 Cu4 F16 N24'
_chemical_formula_weight 2656.23
_chemical_name_systematic
;
 ?
;
_space_group_IT_number 98
_symmetry_cell_setting tetragonal
_symmetry_space_group_name_Hall 'I 4bw 2bw'
_symmetry_space_group_name_H-M 'I 41 2 2'
_atom_sites_solution_hydrogens geom
_atom_sites_solution_primary direct
_atom_sites_solution_secondary difmap
_audit_creation_method SHELXL-97
_cell_angle_alpha 90.00
_cell_angle_beta 90.00
_cell_angle_gamma 90.00
_cell_formula_units_Z 4
_cell_length_a 29.141(2)
_cell_length_b 29.141(2)
_cell_length_c 17.527(3)
_cell_measurement_reflns_used 1164
_cell_measurement_temperature 180(2)
_cell_measurement_theta_max 14.794
_cell_measurement_theta_min 2.525
_cell_volume 14884(3)
_computing_structure_refinement 'SHELXL-97 (Sheldrick, 1997)'
_diffrn_ambient_temperature 180(2)
_diffrn_measured_fraction_theta_full 0.988
_diffrn_measured_fraction_theta_max 0.988
_diffrn_measurement_device_type 'CCD area detector'
_diffrn_measurement_method 'omega scans'
_diffrn_radiation_monochromator graphite
_diffrn_radiation_source 'fine-focus sealed tube'
_diffrn_radiation_type MoK\a
_diffrn_radiation_wavelength 0.71073
_diffrn_reflns_av_R_equivalents 0.0928
_diffrn_reflns_av_sigmaI/netI 0.1586
_diffrn_reflns_limit_h_max 36
_diffrn_reflns_limit_h_min -36
_diffrn_reflns_limit_k_max 36
_diffrn_reflns_limit_k_min -36
_diffrn_reflns_limit_l_max 21
_diffrn_reflns_limit_l_min -21
_diffrn_reflns_number 39554
_diffrn_reflns_theta_full 26.44
_diffrn_reflns_theta_max 26.44
_diffrn_reflns_theta_min 1.95
_exptl_absorpt_coefficient_mu 0.633
_exptl_absorpt_correction_T_max 0.8892
_exptl_absorpt_correction_T_min 0.8231
_exptl_absorpt_correction_type multi-scan
_exptl_absorpt_process_details SADABS
_exptl_crystal_colour yellow
_exptl_crystal_density_diffrn 1.185
_exptl_crystal_density_method 'not measured'
_exptl_crystal_description block
_exptl_crystal_F_000 5536
_exptl_crystal_size_max 0.32
_exptl_crystal_size_mid 0.22
_exptl_crystal_size_min 0.19
_refine_diff_density_max 0.660
_refine_diff_density_min -0.335
_refine_diff_density_rms 0.094
_refine_ls_abs_structure_details 'Flack H D (1983), Acta Cryst. A39, 876-881'
_refine_ls_abs_structure_Flack 0.04(4)
_refine_ls_extinction_method none
_refine_ls_goodness_of_fit_ref 0.811
_refine_ls_hydrogen_treatment constr
_refine_ls_matrix_type full
_refine_ls_number_parameters 390
_refine_ls_number_reflns 7239
_refine_ls_number_restraints 60
_refine_ls_restrained_S_all 0.715
_refine_ls_R_factor_all 0.1732
_refine_ls_R_factor_gt 0.0712
_refine_ls_shift/su_max 0.040
_refine_ls_shift/su_mean 0.003
_refine_ls_structure_factor_coef Fsqd
_refine_ls_weighting_details 'calc w=1/[\s^2^(Fo^2^)+(0.0788P)^2^+0.0000P] where P=(Fo^2^+2Fc^2^)/3'
_refine_ls_weighting_scheme calc
_refine_ls_wR_factor_gt 0.1769
_refine_ls_wR_factor_ref 0.1956
_reflns_number_gt 2908
_reflns_number_total 7239
_reflns_threshold_expression >2sigma(I)
_cod_data_source_file cg101709q_si_001.cif
_cod_data_source_block 3
_cod_original_sg_symbol_H-M I4122
_cod_database_code 4500562

loop_
_symmetry_equiv_pos_as_xyz
'x, y, z'
'-x, -y, z'
'x, -y+1/2, -z+1/4'
'-x, y+1/2, -z+1/4'
'-y, -x, -z'
'y, x, -z'
'y, -x+1/2, z+1/4'
'-y, x+1/2, z+1/4'
'x+1/2, y+1/2, z+1/2'
'-x+1/2, -y+1/2, z+1/2'
'x+1/2, -y+1, -z+3/4'
'-x+1/2, y+1, -z+3/4'
'-y+1/2, -x+1/2, -z+1/2'
'y+1/2, x+1/2, -z+1/2'
'y+1/2, -x+1, z+3/4'
'-y+1/2, x+1, z+3/4'

loop_
_atom_site_label
_atom_site_type_symbol
_atom_site_fract_x
_atom_site_fract_y
_atom_site_fract_z
_atom_site_U_iso_or_equiv
_atom_site_adp_type
_atom_site_occupancy
_atom_site_symmetry_multiplicity
_atom_site_calc_flag
_atom_site_refinement_flags
Cu1 Cu 0.88963(4) 0.38963(4) 0.2500 0.0438(5) Uani 1 2 d S
Cu2 Cu 1.10560(4) 0.39440(4) 0.2500 0.0485(5) Uani 1 2 d S
N1 N 0.8759(3) 0.3731(2) 0.1432(4) 0.0401(18) Uani 1 1 d .
N2 N 0.9147(3) 0.3666(2) 0.0994(4) 0.041(2) Uani 1 1 d .
N3 N 0.9561(2) 0.3794(3) 0.2061(4) 0.045(2) Uani 1 1 d .
N4 N 1.0389(2) 0.3816(3) 0.2094(4) 0.057(2) Uani 1 1 d .
N5 N 1.1198(3) 0.3803(3) 0.1428(4) 0.0455(18) Uani 1 1 d .
N6 N 1.0809(3) 0.3720(2) 0.0972(4) 0.045(2) Uani 1 1 d .
C1 C 0.9027(3) 0.3563(3) 0.0230(5) 0.048(3) Uani 1 1 d .
H1 H 0.9230 0.3504 -0.0183 0.057 Uiso 1 1 calc R
C2 C 0.8562(4) 0.3565(3) 0.0214(5) 0.049(3) Uani 1 1 d .
C3 C 0.8423(3) 0.3670(3) 0.0952(5) 0.041(3) Uani 1 1 d .
C4 C 0.7907(3) 0.3666(3) 0.0983(5) 0.042(2) Uani 1 1 d .
C5 C 0.7772(3) 0.3159(3) 0.0874(5) 0.057(3) Uani 1 1 d .
H5A H 0.7937 0.2959 0.1241 0.068 Uiso 1 1 calc R
H5B H 0.7438 0.3115 0.0939 0.068 Uiso 1 1 calc R
C6 C 0.7921(3) 0.3056(3) 0.0048(6) 0.063(3) Uani 1 1 d .
H6A H 0.7651 0.2971 -0.0263 0.076 Uiso 1 1 calc R
H6B H 0.8141 0.2797 0.0040 0.076 Uiso 1 1 calc R
C7 C 0.8145(3) 0.3486(4) -0.0274(5) 0.063(3) Uani 1 1 d .
H7 H 0.8184 0.3505 -0.0839 0.076 Uiso 1 1 calc R
C8 C 0.7826(3) 0.3851(4) 0.0118(6) 0.076(3) Uani 1 1 d .
C9 C 0.7313(3) 0.3807(4) -0.0105(6) 0.093(4) Uani 1 1 d .
H9A H 0.7211 0.3490 -0.0020 0.139 Uiso 1 1 calc R
H9B H 0.7275 0.3885 -0.0645 0.139 Uiso 1 1 calc R
H9C H 0.7129 0.4016 0.0208 0.139 Uiso 1 1 calc R
C10 C 0.7986(3) 0.4345(3) 0.0005(7) 0.077(3) Uani 1 1 d .
H10A H 0.8307 0.4373 0.0164 0.115 Uiso 1 1 calc R
H10B H 0.7796 0.4551 0.0315 0.115 Uiso 1 1 calc R
H10C H 0.7958 0.4429 -0.0534 0.115 Uiso 1 1 calc R
C11 C 0.7685(3) 0.3903(3) 0.1621(5) 0.053(3) Uani 1 1 d .
H11A H 0.7761 0.3745 0.2099 0.080 Uiso 1 1 calc R
H11B H 0.7352 0.3902 0.1547 0.080 Uiso 1 1 calc R
H11C H 0.7795 0.4220 0.1645 0.080 Uiso 1 1 calc R
C12 C 0.9587(4) 0.3710(3) 0.1316(5) 0.042(3) Uani 1 1 d .
C13 C 0.9981(4) 0.3685(2) 0.0919(3) 0.049(2) Uani 1 1 d .
H13 H 0.9983 0.3631 0.0385 0.059 Uiso 1 1 calc R
C14 C 1.0387(4) 0.3741(3) 0.1330(5) 0.042(3) Uani 1 1 d .
C15 C 0.9979(4) 0.3837(2) 0.2407(4) 0.049(2) Uani 1 1 d .
H15 H 0.9973 0.3888 0.2942 0.059 Uiso 1 1 calc R
C16 C 1.0924(4) 0.3689(3) 0.0224(6) 0.061(3) Uani 1 1 d .
H16 H 1.0718 0.3658 -0.0193 0.073 Uiso 1 1 calc R
C17 C 1.1379(3) 0.3709(4) 0.0181(5) 0.059(3) Uani 1 1 d .
C18 C 1.1524(3) 0.3787(3) 0.0945(6) 0.052(3) Uani 1 1 d .
C19 C 1.2029(3) 0.3857(4) 0.0941(6) 0.059(3) Uani 1 1 d .
C20 C 1.2082(3) 0.4319(4) 0.0585(8) 0.091(4) Uani 1 1 d .
H20A H 1.2405 0.4423 0.0606 0.109 Uiso 1 1 calc R
H20B H 1.1887 0.4549 0.0847 0.109 Uiso 1 1 calc R
C21 C 1.1918(4) 0.4247(5) -0.0281(8) 0.113(6) Uani 1 1 d .
H21A H 1.1637 0.4426 -0.0394 0.136 Uiso 1 1 calc R
H21B H 1.2162 0.4333 -0.0647 0.136 Uiso 1 1 calc R
C22 C 1.1824(4) 0.3734(5) -0.0301(6) 0.095(5) Uani 1 1 d .
H22 H 1.1810 0.3590 -0.0818 0.114 Uiso 1 1 calc R
C23 C 1.2175(3) 0.3525(5) 0.0264(7) 0.076(5) Uani 1 1 d .
C24 C 1.2066(4) 0.3004(4) 0.0454(7) 0.116(5) Uani 1 1 d .
H24A H 1.1820 0.2894 0.0120 0.174 Uiso 1 1 calc R
H24B H 1.1969 0.2977 0.0988 0.174 Uiso 1 1 calc R
H24C H 1.2342 0.2818 0.0371 0.174 Uiso 1 1 calc R
C25 C 1.2656(3) 0.3629(4) 0.0003(8) 0.121(5) Uani 1 1 d .
H25A H 1.2784 0.3360 -0.0255 0.182 Uiso 1 1 calc R
H25B H 1.2846 0.3707 0.0445 0.182 Uiso 1 1 calc R
H25C H 1.2650 0.3889 -0.0353 0.182 Uiso 1 1 calc R
C26 C 1.2264(3) 0.3770(3) 0.1706(5) 0.073(4) Uani 1 1 d .
H26A H 1.2591 0.3846 0.1666 0.110 Uiso 1 1 calc R
H26B H 1.2230 0.3446 0.1845 0.110 Uiso 1 1 calc R
H26C H 1.2122 0.3962 0.2100 0.110 Uiso 1 1 calc R
C31 C 0.9531(5) 0.2500 0.1250 0.071(4) Uani 1 2 d SDU
C32 C 0.9803(4) 0.2563(3) 0.0588(4) 0.081(3) Uani 1 1 d DU
H32 H 0.9656 0.2602 0.0109 0.097 Uiso 1 1 calc R
C33 C 1.0288(3) 0.2569(3) 0.0619(5) 0.091(4) Uani 1 1 d DU
H33 H 1.0440 0.2628 0.0150 0.109 Uiso 1 1 calc R
C34 C 1.0571(7) 0.2500 0.1250 0.106(6) Uani 1 2 d SDU
H34 H 1.0897 0.2500 0.1250 0.127 Uiso 1 2 calc SR
C35 C 0.9010(5) 0.2500 0.1250 0.114(7) Uani 1 2 d SD
H35A H 0.8912 0.2353 0.1705 0.171 Uiso 0.50 1 d P
H35B H 0.8912 0.2336 0.0811 0.171 Uiso 0.50 1 d P
H35C H 0.8912 0.2810 0.1233 0.171 Uiso 0.50 1 d P
F1 F 0.9863(4) 0.2963(4) 0.8783(6) 0.239(5) Uiso 1 1 d .
F2 F 0.9981(3) 0.3669(3) 0.9066(3) 0.145(3) Uani 1 1 d .
F3 F 0.9977(4) 0.3412(3) 0.7877(3) 0.165(3) Uani 1 1 d .
F4 F 1.0492(2) 0.3210(3) 0.8726(5) 0.148(4) Uani 1 1 d .
B1 B 1.0035(12) 0.3370(5) 0.8577(8) 0.081(12) Uani 1 1 d .
C41 C 0.0243(3) 0.4959(6) 0.1113(10) 0.097(6) Uiso 1 1 d PDU
H41 H 0.0365 0.4908 0.1609 0.117 Uiso 1 1 calc PR
C42 C 0.0577(12) 0.4937(10) 0.0526(12) 0.094(10) Uiso 1 1 d PDU
H42 H 0.0902 0.4907 0.0528 0.113 Uiso 1 1 calc PR
C43 C 0.0245(4) 0.4975(7) -0.0068(17) 0.233(13) Uiso 1 1 d PDU
H43 H 0.0375 0.4966 -0.0565 0.279 Uiso 1 1 calc PR

loop_
_atom_site_aniso_label
_atom_site_aniso_U_11
_atom_site_aniso_U_22
_atom_site_aniso_U_33
_atom_site_aniso_U_23
_atom_site_aniso_U_13
_atom_site_aniso_U_12
Cu1 0.0506(7) 0.0506(7) 0.0302(9) -0.0044(6) 0.0044(6) 0.0033(9)
Cu2 0.0549(7) 0.0549(7) 0.0358(10) -0.0105(7) -0.0105(7) 0.0006(9)
N1 0.051(6) 0.038(5) 0.032(4) -0.010(4) 0.005(5) 0.010(4)
N2 0.037(5) 0.049(5) 0.036(5) 0.000(4) -0.001(5) 0.009(4)
N3 0.027(5) 0.063(6) 0.044(6) -0.014(4) 0.001(4) -0.011(4)
N4 0.045(5) 0.067(6) 0.058(4) -0.019(4) 0.004(4) -0.020(5)
N5 0.037(5) 0.062(6) 0.037(4) -0.002(4) 0.003(5) 0.000(4)
N6 0.039(6) 0.068(6) 0.028(5) -0.011(4) -0.012(5) 0.007(4)
C1 0.055(8) 0.059(7) 0.029(6) -0.002(5) 0.001(5) 0.006(5)
C2 0.047(7) 0.064(8) 0.036(6) -0.024(5) -0.005(5) 0.003(5)
C3 0.039(6) 0.055(7) 0.027(5) -0.009(5) 0.004(5) -0.009(5)
C4 0.036(6) 0.046(7) 0.043(6) -0.009(5) 0.007(5) 0.013(5)
C5 0.050(7) 0.064(8) 0.056(6) -0.015(5) 0.007(5) -0.025(5)
C6 0.042(6) 0.068(8) 0.080(7) -0.010(7) 0.004(6) -0.007(6)
C7 0.037(6) 0.102(9) 0.051(7) -0.039(6) -0.002(5) 0.031(6)
C8 0.054(7) 0.133(11) 0.042(6) -0.017(8) -0.004(5) 0.020(7)
C9 0.032(6) 0.197(13) 0.050(7) 0.003(8) -0.020(6) -0.001(7)
C10 0.078(8) 0.068(8) 0.085(8) 0.021(7) -0.024(8) 0.000(6)
C11 0.044(6) 0.057(7) 0.059(7) -0.011(6) 0.008(5) 0.003(5)
C12 0.042(7) 0.059(8) 0.025(6) -0.020(5) -0.007(5) 0.001(5)
C13 0.039(5) 0.074(6) 0.036(3) -0.014(3) -0.010(7) -0.012(7)
C14 0.041(7) 0.036(6) 0.049(8) 0.014(5) -0.005(6) -0.022(5)
C15 0.051(5) 0.073(6) 0.022(3) -0.007(4) 0.008(7) 0.008(7)
C16 0.061(8) 0.084(8) 0.038(7) -0.022(6) -0.007(6) 0.011(6)
C17 0.030(7) 0.120(10) 0.028(6) -0.008(6) -0.006(5) -0.021(6)
C18 0.050(7) 0.040(6) 0.065(7) 0.008(6) 0.011(6) 0.008(5)
C19 0.027(6) 0.072(9) 0.077(8) 0.005(7) -0.004(5) -0.004(6)
C20 0.039(7) 0.083(10) 0.149(12) -0.001(9) 0.019(8) -0.024(6)
C21 0.050(9) 0.166(16) 0.125(13) 0.062(11) 0.035(8) -0.010(9)
C22 0.067(9) 0.163(14) 0.055(8) -0.030(8) 0.033(6) -0.053(9)
C23 0.078(6) 0.072(15) 0.077(10) -0.044(10) 0.005(6) 0.013(8)
C24 0.116(12) 0.092(12) 0.140(12) -0.016(10) 0.034(9) 0.041(9)
C25 0.058(8) 0.187(14) 0.119(10) -0.078(10) 0.023(9) 0.000(8)
C26 0.033(6) 0.119(10) 0.068(8) -0.040(7) -0.023(5) 0.014(6)
C31 0.080(11) 0.058(10) 0.074(11) -0.033(9) 0.000 0.000
C32 0.122(9) 0.072(7) 0.048(6) -0.018(5) 0.010(6) -0.007(7)
C33 0.078(8) 0.073(7) 0.122(10) -0.031(7) 0.052(8) 0.005(8)
C34 0.181(16) 0.062(11) 0.075(13) -0.023(10) 0.000 0.000
C35 0.032(10) 0.170(19) 0.140(16) 0.041(13) 0.000 0.000
F2 0.128(5) 0.219(7) 0.089(4) -0.066(5) -0.038(6) 0.043(7)
F3 0.174(7) 0.264(9) 0.058(4) -0.010(4) -0.007(6) -0.019(9)
F4 0.128(7) 0.153(7) 0.163(7) -0.079(6) -0.084(6) 0.071(6)
B1 0.105(4) 0.079(12) 0.060(9) 0.027(9) -0.027(19) -0.017(2)

loop_
_atom_type_symbol
_atom_type_description
_atom_type_scat_dispersion_real
_atom_type_scat_dispersion_imag
_atom_type_scat_source
B B 0.0013 0.0007 'International Tables Vol C Tables 4.2.6.8 and 6.1.1.4'
H H 0.0000 0.0000 'International Tables Vol C Tables 4.2.6.8 and 6.1.1.4'
C C 0.0033 0.0016 'International Tables Vol C Tables 4.2.6.8 and 6.1.1.4'
N N 0.0061 0.0033 'International Tables Vol C Tables 4.2.6.8 and 6.1.1.4'
F F 0.0171 0.0103 'International Tables Vol C Tables 4.2.6.8 and 6.1.1.4'
Cu Cu 0.3201 1.2651 'International Tables Vol C Tables 4.2.6.8 and 6.1.1.4'

loop_
_geom_angle_atom_site_label_1
_geom_angle_atom_site_label_2
_geom_angle_atom_site_label_3
_geom_angle
_geom_angle_site_symmetry_1
_geom_angle_site_symmetry_3
N1 Cu1 N1 143.1(4) . 14_545
N1 Cu1 N3 122.8(3) . 14_545
N1 Cu1 N3 78.8(3) 14_545 14_545
N1 Cu1 N3 78.8(3) . .
N1 Cu1 N3 122.8(3) 14_545 .
N3 Cu1 N3 113.3(4) 14_545 .
N5 Cu2 N5 145.5(4) 13_665 .
N5 Cu2 N4 80.4(3) 13_665 13_665
N5 Cu2 N4 118.6(3) . 13_665
N5 Cu2 N4 118.6(3) 13_665 .
N5 Cu2 N4 80.4(3) . .
N4 Cu2 N4 116.2(4) 13_665 .
C3 N1 N2 103.9(7) . .
C3 N1 Cu1 142.9(7) . .
N2 N1 Cu1 113.1(6) . .
N1 N2 C12 120.9(8) . .
N1 N2 C1 110.6(7) . .
C12 N2 C1 128.6(8) . .
C12 N3 C15 113.6(8) . .
C12 N3 Cu1 116.0(7) . .
C15 N3 Cu1 130.2(6) . .
C15 N4 C14 114.6(7) . .
C15 N4 Cu2 133.6(6) . .
C14 N4 Cu2 111.4(6) . .
C18 N5 N6 102.5(8) . .
C18 N5 Cu2 143.1(8) . .
N6 N5 Cu2 114.2(6) . .
C16 N6 C14 131.6(9) . .
C16 N6 N5 111.1(8) . .
C14 N6 N5 116.7(8) . .
C2 C1 N2 105.4(8) . .
C1 C2 C3 105.9(8) . .
C1 C2 C7 145.0(9) . .
C3 C2 C7 109.1(9) . .
N1 C3 C2 114.3(8) . .
N1 C3 C4 136.8(8) . .
C2 C3 C4 108.8(8) . .
C11 C4 C3 117.7(8) . .
C11 C4 C5 115.7(8) . .
C3 C4 C5 104.9(7) . .
C11 C4 C8 119.4(8) . .
C3 C4 C8 96.3(7) . .
C5 C4 C8 99.6(7) . .
C6 C5 C4 103.4(7) . .
C5 C6 C7 108.0(7) . .
C2 C7 C6 105.2(8) . .
C2 C7 C8 97.2(7) . .
C6 C7 C8 98.2(8) . .
C10 C8 C9 110.0(10) . .
C10 C8 C7 113.7(9) . .
C9 C8 C7 113.8(9) . .
C10 C8 C4 112.9(8) . .
C9 C8 C4 110.3(8) . .
C7 C8 C4 95.5(8) . .
N3 C12 C13 124.6(8) . .
N3 C12 N2 110.9(9) . .
C13 C12 N2 124.5(8) . .
C12 C13 C14 116.8(6) . .
N4 C14 N6 117.0(9) . .
N4 C14 C13 122.1(9) . .
N6 C14 C13 120.9(9) . .
N4 C15 N3 128.3(6) . .
C17 C16 N6 107.4(9) . .
C16 C17 C18 104.5(8) . .
C16 C17 C22 150.2(10) . .
C18 C17 C22 104.9(9) . .
N5 C18 C17 114.2(9) . .
N5 C18 C19 137.5(10) . .
C17 C18 C19 108.1(9) . .
C20 C19 C18 103.2(8) . .
C20 C19 C26 118.2(9) . .
C18 C19 C26 114.6(8) . .
C20 C19 C23 102.2(10) . .
C18 C19 C23 100.6(8) . .
C26 C19 C23 115.8(9) . .
C19 C20 C21 104.2(9) . .
C22 C21 C20 101.8(9) . .
C21 C22 C23 104.7(11) . .
C21 C22 C17 100.7(10) . .
C23 C22 C17 100.8(8) . .
C25 C23 C22 109.9(12) . .
C25 C23 C19 110.7(10) . .
C22 C23 C19 93.5(9) . .
C25 C23 C24 116.3(12) . .
C22 C23 C24 112.2(10) . .
C19 C23 C24 111.9(10) . .
C32 C31 C32 111.9(11) 3 .
C32 C31 C35 124.1(6) 3 .
C32 C31 C35 124.1(6) . .
C33 C32 C31 122.0(9) . .
C34 C33 C32 128.3(11) . .
C33 C34 C33 107.4(15) . 3
F3 B1 F2 126.7(17) . .
F3 B1 F1 107.5(12) . .
F2 B1 F1 113(2) . .
F3 B1 F4 110(3) . .
F2 B1 F4 102.9(15) . .
F1 B1 F4 90.7(14) . .
C42 C41 C41 133.2(13) . 2_565
C41 C42 C43 93(2) . .
C42 C43 C43 133.1(13) . 2_565

loop_
_geom_bond_atom_site_label_1
_geom_bond_atom_site_label_2
_geom_bond_distance
_geom_bond_site_symmetry_2
Cu1 N1 1.974(6) .
Cu1 N1 1.974(6) 14_545
Cu1 N3 2.105(7) 14_545
Cu1 N3 2.105(7) .
Cu2 N5 1.967(7) 13_665
Cu2 N5 1.967(7) .
Cu2 N4 2.103(7) 13_665
Cu2 N4 2.103(7) .
N1 C3 1.303(10) .
N1 N2 1.381(9) .
N2 C12 1.406(11) .
N2 C1 1.417(10) .
N3 C12 1.331(9) .
N3 C15 1.366(10) .
N4 C15 1.316(10) .
N4 C14 1.356(10) .
N5 C18 1.273(10) .
N5 N6 1.408(9) .
N6 C16 1.356(11) .
N6 C14 1.381(11) .
C1 C2 1.357(12) .
C2 C3 1.390(10) .
C2 C7 1.503(12) .
C3 C4 1.503(11) .
C4 C11 1.465(10) .
C4 C5 1.541(10) .
C4 C8 1.627(12) .
C5 C6 1.541(11) .
C6 C7 1.521(12) .
C7 C8 1.572(12) .
C8 C10 1.526(13) .
C8 C9 1.550(11) .
C12 C13 1.344(12) .
C13 C14 1.395(12) .
C16 C17 1.327(12) .
C17 C18 1.423(12) .
C17 C22 1.549(13) .
C18 C19 1.488(11) .
C19 C20 1.492(13) .
C19 C26 1.527(11) .
C19 C23 1.589(14) .
C20 C21 1.606(14) .
C21 C22 1.519(15) .
C22 C23 1.548(15) .
C23 C25 1.505(13) .
C23 C24 1.587(17) .
C31 C32 1.417(8) 3
C31 C32 1.417(8) .
C31 C35 1.519(18) .
C32 C33 1.413(8) .
C33 C34 1.394(9) .
C34 C33 1.394(9) 3
F1 B1 1.337(17) .
F2 B1 1.233(19) .
F3 B1 1.244(12) .
F4 B1 1.43(3) .
C41 C42 1.42(2) .
C41 C41 1.435(19) 2_565
C42 C43 1.425(19) .
C43 C43 1.44(2) 2_565

loop_
_platon_squeeze_void_nr
_platon_squeeze_void_average_x
_platon_squeeze_void_average_y
_platon_squeeze_void_average_z
_platon_squeeze_void_volume
_platon_squeeze_void_count_electrons
1 0.000 0.000 0.500 589.7 43.8
2 0.000 0.500 0.751 587.7 43.2
3 0.500 0.000 0.249 587.7 43.1
4 0.500 0.500 1.000 585.8 44.3
